data_4340874
loop_
_publ_author_name
'Powers, David C.'
'Hwang, Seung Jun'
'Zheng, Shao-Liang'
'Nocera, Daniel G.'

_publ_section_title
;
 Halide-Bridged Binuclear HX-Splitting Catalysts.
;
_journal_issue 17
_journal_name_full 'Inorganic chemistry'
_journal_page_first 9122
_journal_page_last 9128
_journal_paper_doi 10.1021/ic501136m
_journal_volume 53
_journal_year 2014
_chemical_formula_sum 'C25 H26 Br2 F25 N3 O8 P4 Rh2'
_chemical_formula_weight 1461.01
_chemical_name_common Rh2Br2(tfepma)2(4-F-C6H4NC)
_chemical_name_systematic
; 
 ? 
;
_space_group_IT_number 1
_symmetry_cell_setting triclinic
_symmetry_space_group_name_Hall 'P 1'
_symmetry_space_group_name_H-M 'P 1'
_atom_sites_solution_hydrogens geom
_atom_sites_solution_primary direct
_atom_sites_solution_secondary difmap
_audit_creation_method SHELXL-97
_cell_angle_alpha 68.1190(17)
_cell_angle_beta 73.7800(18)
_cell_angle_gamma 72.1900(18)
_cell_formula_units_Z 1
_cell_length_a 10.2998(12)
_cell_length_b 10.3196(12)
_cell_length_c 12.2239(14)
_cell_measurement_reflns_used 9466
_cell_measurement_temperature 100(2)
_cell_measurement_theta_max 25.666
_cell_measurement_theta_min 2.363
_cell_volume 1127.6(2)
_computing_cell_refinement 'SAINT 7.46A (Bruker-AXS, 2009)'
_computing_data_collection 'APEX2 v2009.3.0 (Bruker-AXS, 2009)'
_computing_data_reduction 'SAINT 7.46A (Bruker-AXS, 2009)'
_computing_molecular_graphics 'Bruker SHELXTL (Sheldrick, 2008)'
_computing_publication_material 'Bruker SHELXTL (Sheldrick, 2008)'
_computing_structure_refinement 'SHELXL-97 (Sheldrick, 2008)'
_computing_structure_solution 'SHELXT-2014 (Sheldrick, 2008)'
_diffrn_ambient_temperature 100(2)
_diffrn_measured_fraction_theta_full 0.985
_diffrn_measured_fraction_theta_max 0.985
_diffrn_measurement_device_type
;
Bruker D8 goniometer with CCD area detector
;
_diffrn_measurement_method 'phi and omega scans'
_diffrn_radiation_monochromator graphite
_diffrn_radiation_source 'fine-focus sealed tube'
_diffrn_radiation_type MoK\a
_diffrn_radiation_wavelength 0.71073
_diffrn_reflns_av_R_equivalents 0.0469
_diffrn_reflns_av_sigmaI/netI 0.1238
_diffrn_reflns_limit_h_max 12
_diffrn_reflns_limit_h_min -12
_diffrn_reflns_limit_k_max 12
_diffrn_reflns_limit_k_min -12
_diffrn_reflns_limit_l_max 14
_diffrn_reflns_limit_l_min -14
_diffrn_reflns_number 9466
_diffrn_reflns_theta_full 25.72
_diffrn_reflns_theta_max 25.72
_diffrn_reflns_theta_min 1.83
_exptl_absorpt_coefficient_mu 2.796
_exptl_absorpt_correction_T_max 0.7674
_exptl_absorpt_correction_T_min 0.7674
_exptl_absorpt_correction_type multi-scan
_exptl_absorpt_process_details 'SADABS (Sheldrick, 2008)'
_exptl_crystal_colour orange
_exptl_crystal_density_diffrn 2.151
_exptl_crystal_density_method 'not measured'
_exptl_crystal_description block
_exptl_crystal_F_000 706
_exptl_crystal_size_max 0.10
_exptl_crystal_size_mid 0.10
_exptl_crystal_size_min 0.10
_refine_diff_density_max 1.051
_refine_diff_density_min -1.085
_refine_diff_density_rms 0.183
_refine_ls_abs_structure_details 'Flack H D (1983), Acta Cryst. A39, 876-881'
_refine_ls_abs_structure_Flack 0.00(11)
_refine_ls_extinction_method none
_refine_ls_goodness_of_fit_ref 1.010
_refine_ls_hydrogen_treatment constr
_refine_ls_matrix_type full
_refine_ls_number_parameters 523
_refine_ls_number_reflns 7639
_refine_ls_number_restraints 3
_refine_ls_restrained_S_all 1.010
_refine_ls_R_factor_all 0.1026
_refine_ls_R_factor_gt 0.0609
_refine_ls_shift/su_max 0.001
_refine_ls_shift/su_mean 0.000
_refine_ls_structure_factor_coef Fsqd
_refine_ls_weighting_details 'calc w=1/[\s^2^(Fo^2^)+(0.0282P)^2^+0.0000P] where P=(Fo^2^+2Fc^2^)/3'
_refine_ls_weighting_scheme calc
_refine_ls_wR_factor_gt 0.0932
_refine_ls_wR_factor_ref 0.1088
_reflns_number_gt 5402
_reflns_number_total 7639
_reflns_threshold_expression >2sigma(I)
_cod_data_source_file ic501136m_si_002.cif
_cod_data_source_block Rh2Br2(tfepma)2(4-F-C6H4NC)
_cod_depositor_comments 'Adding full bibliography for 4340872--4340876.cif.'
_cod_original_sg_symbol_H-M P1
_cod_database_code 4340874

loop_
_symmetry_equiv_pos_as_xyz
'x, y, z'

loop_
_atom_site_label
_atom_site_type_symbol
_atom_site_fract_x
_atom_site_fract_y
_atom_site_fract_z
_atom_site_U_iso_or_equiv
_atom_site_adp_type
_atom_site_occupancy
_atom_site_symmetry_multiplicity
_atom_site_calc_flag
_atom_site_refinement_flags
C1 C 0.3175(13) -0.0107(16) 0.7917(14) 0.0189(14) Uani 1 1 d .
H1A H 0.2967 -0.1061 0.8378 0.023 Uiso 1 1 calc R
H1B H 0.3200 0.0355 0.8487 0.023 Uiso 1 1 calc R
C2 C 0.4568(15) -0.0253(17) 0.7040(15) 0.0189(14) Uani 1 1 d .
C3 C -0.0785(15) 0.1175(16) 0.7190(15) 0.020(3) Uani 1 1 d .
H3A H -0.1599 0.1308 0.7833 0.024 Uiso 1 1 calc R
H3B H -0.0158 0.0236 0.7502 0.024 Uiso 1 1 calc R
C4 C -0.1235(15) 0.1226(16) 0.6132(15) 0.020(3) Uani 1 1 d .
C5 C 0.3972(14) 0.6328(16) 0.5513(15) 0.021(3) Uani 1 1 d .
H5A H 0.4338 0.6386 0.6157 0.025 Uiso 1 1 calc R
H5B H 0.3214 0.7183 0.5292 0.025 Uiso 1 1 calc R
C6 C 0.5079(15) 0.6245(17) 0.4464(16) 0.021(3) Uani 1 1 d .
C7 C -0.0316(14) 0.6902(18) 0.5906(16) 0.026(4) Uani 1 1 d .
H7A H -0.0398 0.7867 0.5942 0.031 Uiso 1 1 calc R
H7B H -0.0705 0.6316 0.6712 0.031 Uiso 1 1 calc R
C8 C -0.1102(16) 0.702(2) 0.5041(18) 0.030(5) Uani 1 1 d .
C9 C 0.1756(15) 0.0241(17) 1.2046(15) 0.029(4) Uani 1 1 d .
H9A H 0.2154 0.0567 1.1179 0.034 Uiso 1 1 calc R
H9B H 0.1727 -0.0778 1.2274 0.034 Uiso 1 1 calc R
C10 C 0.2675(17) 0.0390(19) 1.2773(18) 0.033(5) Uani 1 1 d .
C11 C -0.2447(13) 0.1266(15) 1.2189(14) 0.015(3) Uani 1 1 d .
H11A H -0.1748 0.0361 1.2432 0.018 Uiso 1 1 calc R
H11B H -0.2873 0.1214 1.1578 0.018 Uiso 1 1 calc R
C12 C -0.3533(16) 0.145(2) 1.3250(18) 0.032(4) Uani 1 1 d .
C13 C 0.2340(14) 0.6352(15) 1.0552(14) 0.018(3) Uani 1 1 d .
H13A H 0.1682 0.7266 1.0241 0.021 Uiso 1 1 calc R
H13B H 0.3136 0.6218 0.9895 0.021 Uiso 1 1 calc R
C14 C 0.2835(14) 0.6360(15) 1.1610(14) 0.018(3) Uani 1 1 d .
C15 C -0.1672(12) 0.7353(16) 0.9869(14) 0.021(3) Uani 1 1 d .
H15A H -0.1648 0.6834 0.9323 0.026 Uiso 1 1 calc R
H15B H -0.1532 0.8323 0.9370 0.026 Uiso 1 1 calc R
C16 C -0.3015(17) 0.748(2) 1.0645(19) 0.046(5) Uani 1 1 d .
C17 C 0.2313(14) 0.3359(15) 0.5073(13) 0.0150(7) Uani 1 1 d .
H17A H 0.2814 0.2380 0.5089 0.022 Uiso 1 1 calc R
H17B H 0.2913 0.4024 0.4578 0.022 Uiso 1 1 calc R
H17C H 0.1477 0.3618 0.4734 0.022 Uiso 1 1 calc R
C18 C -0.0674(14) 0.3941(15) 1.2744(13) 0.0150(7) Uani 1 1 d .
H18A H -0.1673 0.3983 1.2962 0.022 Uiso 1 1 calc R
H18B H -0.0503 0.4809 1.2775 0.022 Uiso 1 1 calc R
H18C H -0.0192 0.3097 1.3308 0.022 Uiso 1 1 calc R
C19 C 0.2351(12) 0.2959(12) 0.9116(11) 0.0173(9) Uani 1 1 d .
C20 C 0.4635(13) 0.3068(15) 0.9052(14) 0.0173(9) Uani 1 1 d .
C21 C 0.4847(13) 0.3348(15) 1.0036(14) 0.0173(9) Uani 1 1 d .
H21 H 0.4301 0.3074 1.0817 0.021 Uiso 1 1 calc R
C22 C 0.5932(13) 0.4065(14) 0.9776(14) 0.0173(9) Uani 1 1 d .
H22 H 0.6108 0.4302 1.0393 0.021 Uiso 1 1 calc R
C23 C 0.6709(13) 0.4412(15) 0.8670(14) 0.0173(9) Uani 1 1 d .
C24 C 0.6513(13) 0.4105(15) 0.7750(14) 0.0173(9) Uani 1 1 d .
H24 H 0.7101 0.4347 0.6987 0.021 Uiso 1 1 calc R
C25 C 0.5464(13) 0.3441(15) 0.7917(14) 0.0173(9) Uani 1 1 d .
H25 H 0.5310 0.3242 0.7271 0.021 Uiso 1 1 calc R
N1 N 0.1907(11) 0.3444(12) 0.6326(11) 0.0150(7) Uani 1 1 d .
N2 N -0.0140(12) 0.3840(12) 1.1489(11) 0.0150(7) Uani 1 1 d .
N3 N 0.3518(11) 0.2410(12) 0.9289(11) 0.0173(9) Uani 1 1 d .
O1 O 0.2156(9) 0.0755(11) 0.7203(10) 0.0189(14) Uani 1 1 d .
O2 O -0.0067(9) 0.2317(11) 0.6818(10) 0.0189(14) Uani 1 1 d .
O3 O 0.3474(9) 0.5037(10) 0.5907(9) 0.014(2) Uani 1 1 d .
O4 O 0.1119(9) 0.6253(10) 0.5586(10) 0.018(2) Uani 1 1 d .
O5 O 0.0395(9) 0.1075(10) 1.2271(10) 0.017(2) Uani 1 1 d .
O6 O -0.1800(9) 0.2434(11) 1.1699(10) 0.016(2) Uani 1 1 d .
O7 O 0.1678(9) 0.5190(10) 1.0992(9) 0.015(2) Uani 1 1 d .
O8 O -0.0557(9) 0.6607(11) 1.0525(10) 0.018(2) Uani 1 1 d .
F1 F 0.4523(9) -0.0855(12) 0.6255(10) 0.048(3) Uani 1 1 d .
F2 F 0.4935(9) 0.0967(11) 0.6452(11) 0.053(3) Uani 1 1 d .
F3 F 0.5554(8) -0.1167(11) 0.7669(10) 0.047(3) Uani 1 1 d .
F4 F -0.0203(8) 0.0976(10) 0.5268(8) 0.030(2) Uani 1 1 d .
F5 F -0.1961(8) 0.0192(9) 0.6472(9) 0.025(2) Uani 1 1 d .
F6 F -0.2091(9) 0.2464(10) 0.5669(9) 0.027(2) Uani 1 1 d .
F7 F 0.4597(10) 0.6272(12) 0.3561(9) 0.041(3) Uani 1 1 d .
F8 F 0.5644(10) 0.7392(11) 0.4077(9) 0.032(2) Uani 1 1 d .
F9 F 0.6098(9) 0.5101(11) 0.4687(10) 0.041(3) Uani 1 1 d .
F10 F -0.1005(10) 0.5726(13) 0.4967(12) 0.058(4) Uani 1 1 d .
F11 F -0.2430(9) 0.7554(12) 0.5355(10) 0.049(3) Uani 1 1 d .
F12 F -0.0660(10) 0.7803(12) 0.3920(10) 0.054(3) Uani 1 1 d .
F13 F 0.2290(11) -0.0157(12) 1.3925(10) 0.045(3) Uani 1 1 d .
F14 F 0.3999(8) -0.0236(11) 1.2422(10) 0.045(3) Uani 1 1 d .
F15 F 0.2640(9) 0.1787(10) 1.2516(10) 0.037(3) Uani 1 1 d .
F16 F -0.3018(10) 0.1461(12) 1.4115(9) 0.047(3) Uani 1 1 d .
F17 F -0.4169(9) 0.0355(10) 1.3707(9) 0.035(2) Uani 1 1 d .
F18 F -0.4492(10) 0.2642(11) 1.2963(10) 0.046(3) Uani 1 1 d .
F19 F 0.1793(8) 0.6584(10) 1.2504(9) 0.031(2) Uani 1 1 d .
F20 F 0.3479(9) 0.7450(11) 1.1223(10) 0.036(3) Uani 1 1 d .
F21 F 0.3721(9) 0.5168(10) 1.2048(9) 0.033(3) Uani 1 1 d .
F22 F -0.3035(10) 0.8067(12) 1.1469(10) 0.051(3) Uani 1 1 d .
F23 F -0.4013(9) 0.8271(13) 1.0054(10) 0.060(4) Uani 1 1 d .
F24 F -0.3302(9) 0.6186(13) 1.1298(11) 0.054(3) Uani 1 1 d .
F25 F 0.7730(7) 0.5123(9) 0.8477(8) 0.035(2) Uani 1 1 d .
P1 P 0.1194(4) 0.2201(4) 0.7407(4) 0.0155(10) Uani 1 1 d .
P2 P 0.1907(4) 0.4939(4) 0.6569(4) 0.0150(9) Uani 1 1 d .
P3 P -0.0210(4) 0.2418(4) 1.1208(4) 0.0150(7) Uani 1 1 d .
P4 P 0.0512(4) 0.5142(4) 1.0388(4) 0.0142(9) Uani 1 1 d .
Br1 Br -0.01254(13) 0.00691(13) 1.00043(12) 0.0172(4) Uani 1 1 d .
Br2 Br 0.14100(13) 0.74662(13) 0.77216(12) 0.0178(4) Uani 1 1 d .
Rh1 Rh 0.06373(12) 0.23414(12) 0.92948(11) 0.0151(3) Uani 1 1 d .
Rh2 Rh 0.12061(11) 0.49437(12) 0.85029(10) 0.0157(3) Uani 1 1 d .

loop_
_atom_site_aniso_label
_atom_site_aniso_U_11
_atom_site_aniso_U_22
_atom_site_aniso_U_33
_atom_site_aniso_U_23
_atom_site_aniso_U_13
_atom_site_aniso_U_12
C1 0.026(3) 0.012(3) 0.020(4) -0.002(3) -0.004(3) -0.009(3)
C2 0.026(3) 0.012(3) 0.020(4) -0.002(3) -0.004(3) -0.009(3)
C3 0.024(6) 0.015(6) 0.023(8) -0.002(5) -0.008(5) -0.009(5)
C4 0.024(6) 0.015(6) 0.023(8) -0.002(5) -0.008(5) -0.009(5)
C5 0.026(6) 0.014(5) 0.027(8) -0.009(5) -0.006(5) -0.007(5)
C6 0.026(6) 0.014(5) 0.027(8) -0.009(5) -0.006(5) -0.007(5)
C7 0.012(7) 0.027(9) 0.036(10) -0.014(8) -0.011(7) 0.010(6)
C8 0.025(9) 0.034(11) 0.044(14) -0.032(11) -0.009(9) 0.002(8)
C9 0.041(10) 0.025(9) 0.031(10) -0.020(8) -0.015(8) -0.001(7)
C10 0.034(10) 0.025(11) 0.031(13) 0.001(10) -0.026(9) 0.010(8)
C11 0.010(7) 0.018(8) 0.017(8) -0.006(7) 0.000(6) -0.004(6)
C12 0.022(9) 0.038(12) 0.034(11) -0.009(9) 0.004(7) -0.015(8)
C13 0.025(6) 0.011(6) 0.012(7) -0.001(5) -0.005(5) -0.001(5)
C14 0.025(6) 0.011(6) 0.012(7) -0.001(5) -0.005(5) -0.001(5)
C15 0.007(7) 0.031(9) 0.027(8) -0.009(7) -0.005(6) -0.004(6)
C16 0.016(9) 0.076(15) 0.039(11) -0.021(11) 0.004(8) -0.004(9)
C17 0.0252(18) 0.0105(16) 0.0108(17) -0.0040(14) -0.0005(13) -0.0080(13)
C18 0.0252(18) 0.0105(16) 0.0108(17) -0.0040(14) -0.0005(13) -0.0080(13)
C19 0.016(2) 0.014(2) 0.023(2) -0.0059(18) -0.0055(19) -0.0023(17)
C20 0.016(2) 0.014(2) 0.023(2) -0.0059(18) -0.0055(19) -0.0023(17)
C21 0.016(2) 0.014(2) 0.023(2) -0.0059(18) -0.0055(19) -0.0023(17)
C22 0.016(2) 0.014(2) 0.023(2) -0.0059(18) -0.0055(19) -0.0023(17)
C23 0.016(2) 0.014(2) 0.023(2) -0.0059(18) -0.0055(19) -0.0023(17)
C24 0.016(2) 0.014(2) 0.023(2) -0.0059(18) -0.0055(19) -0.0023(17)
C25 0.016(2) 0.014(2) 0.023(2) -0.0059(18) -0.0055(19) -0.0023(17)
N1 0.0252(18) 0.0105(16) 0.0108(17) -0.0040(14) -0.0005(13) -0.0080(13)
N2 0.0252(18) 0.0105(16) 0.0108(17) -0.0040(14) -0.0005(13) -0.0080(13)
N3 0.016(2) 0.014(2) 0.023(2) -0.0059(18) -0.0055(19) -0.0023(17)
O1 0.026(3) 0.012(3) 0.020(4) -0.002(3) -0.004(3) -0.009(3)
O2 0.026(3) 0.012(3) 0.020(4) -0.002(3) -0.004(3) -0.009(3)
O3 0.026(5) 0.007(5) 0.008(5) -0.001(4) -0.001(4) -0.008(4)
O4 0.016(5) 0.013(6) 0.025(7) -0.006(5) -0.002(4) -0.006(4)
O5 0.013(5) 0.016(6) 0.026(7) -0.013(5) -0.009(4) 0.004(4)
O6 0.016(5) 0.013(6) 0.023(7) -0.005(5) -0.002(4) -0.009(4)
O7 0.023(5) 0.010(5) 0.011(5) -0.001(4) -0.010(4) 0.000(4)
O8 0.013(5) 0.017(5) 0.032(6) -0.017(5) -0.008(4) 0.000(4)
F1 0.040(6) 0.068(8) 0.029(7) -0.029(6) 0.007(5) 0.001(5)
F2 0.031(5) 0.051(7) 0.064(9) 0.006(6) -0.004(5) -0.027(5)
F3 0.012(4) 0.061(7) 0.058(8) -0.010(6) -0.016(5) 0.005(4)
F4 0.040(5) 0.038(6) 0.015(6) -0.018(5) -0.002(4) -0.003(4)
F5 0.030(5) 0.021(5) 0.036(6) -0.013(4) -0.017(4) -0.006(4)
F6 0.039(5) 0.020(5) 0.024(6) -0.009(4) -0.020(4) 0.007(4)
F7 0.054(6) 0.065(7) 0.015(6) -0.013(5) -0.005(5) -0.031(5)
F8 0.029(4) 0.037(5) 0.031(6) 0.000(4) -0.006(4) -0.022(4)
F9 0.023(5) 0.042(6) 0.055(8) -0.018(5) -0.005(5) -0.002(4)
F10 0.046(6) 0.071(8) 0.084(9) -0.046(7) -0.034(6) -0.003(6)
F11 0.022(5) 0.075(8) 0.051(8) -0.031(7) -0.013(5) 0.007(5)
F12 0.044(6) 0.056(8) 0.027(7) 0.006(6) -0.009(5) 0.016(5)
F13 0.059(7) 0.043(6) 0.026(7) -0.006(5) -0.023(5) 0.007(5)
F14 0.013(5) 0.055(7) 0.062(8) -0.026(6) -0.017(5) 0.018(4)
F15 0.045(6) 0.023(5) 0.057(7) -0.013(5) -0.024(5) -0.012(4)
F16 0.059(6) 0.077(8) 0.017(6) -0.014(5) 0.002(5) -0.043(6)
F17 0.029(5) 0.043(6) 0.033(6) -0.010(5) 0.003(4) -0.020(4)
F18 0.036(5) 0.032(6) 0.044(7) -0.009(5) 0.008(5) 0.011(5)
F19 0.024(5) 0.035(6) 0.038(7) -0.022(5) -0.006(4) 0.000(4)
F20 0.034(6) 0.035(6) 0.044(7) -0.016(5) -0.009(5) -0.011(4)
F21 0.036(5) 0.025(5) 0.043(7) -0.016(5) -0.028(5) 0.011(4)
F22 0.045(6) 0.059(8) 0.041(8) -0.027(6) 0.001(5) 0.007(5)
F23 0.022(5) 0.087(9) 0.052(8) -0.003(7) -0.005(5) -0.009(5)
F24 0.034(6) 0.059(7) 0.055(8) 0.007(6) 0.004(5) -0.032(5)
F25 0.024(5) 0.038(5) 0.051(6) -0.022(4) 0.002(4) -0.018(4)
P1 0.019(2) 0.010(2) 0.017(3) -0.0041(19) -0.0007(17) -0.0050(16)
P2 0.020(2) 0.012(2) 0.014(2) -0.0046(18) 0.0005(16) -0.0069(16)
P3 0.0252(18) 0.0105(16) 0.0108(17) -0.0040(14) -0.0005(13) -0.0080(13)
P4 0.023(2) 0.010(2) 0.010(2) -0.0034(19) -0.0017(17) -0.0055(17)
Br1 0.0265(9) 0.0118(8) 0.0175(9) -0.0052(7) -0.0024(7) -0.0107(6)
Br2 0.0265(8) 0.0086(8) 0.0184(9) -0.0034(7) -0.0042(7) -0.0052(6)
Rh1 0.0227(6) 0.0108(7) 0.0144(7) -0.0054(6) -0.0003(5) -0.0086(5)
Rh2 0.0245(7) 0.0109(6) 0.0131(7) -0.0052(5) -0.0001(5) -0.0072(5)

loop_
_atom_type_symbol
_atom_type_description
_atom_type_scat_dispersion_real
_atom_type_scat_dispersion_imag
_atom_type_scat_source
C C 0.0033 0.0016 'International Tables Vol C Tables 4.2.6.8 and 6.1.1.4'
H H 0.0000 0.0000 'International Tables Vol C Tables 4.2.6.8 and 6.1.1.4'
Br Br -0.2901 2.4595 'International Tables Vol C Tables 4.2.6.8 and 6.1.1.4'
F F 0.0171 0.0103 'International Tables Vol C Tables 4.2.6.8 and 6.1.1.4'
N N 0.0061 0.0033 'International Tables Vol C Tables 4.2.6.8 and 6.1.1.4'
O O 0.0106 0.0060 'International Tables Vol C Tables 4.2.6.8 and 6.1.1.4'
P P 0.1023 0.0942 'International Tables Vol C Tables 4.2.6.8 and 6.1.1.4'
Rh Rh -1.1178 0.9187 'International Tables Vol C Tables 4.2.6.8 and 6.1.1.4'

loop_
_geom_angle_atom_site_label_1
_geom_angle_atom_site_label_2
_geom_angle_atom_site_label_3
_geom_angle
O1 C1 C2 106.2(12)
F2 C2 F1 109.2(15)
F2 C2 F3 109.3(12)
F1 C2 F3 106.1(12)
F2 C2 C1 113.3(13)
F1 C2 C1 110.4(12)
F3 C2 C1 108.3(13)
O2 C3 C4 107.3(13)
F4 C4 F6 108.0(13)
F4 C4 F5 107.0(12)
F6 C4 F5 106.2(11)
F4 C4 C3 113.5(12)
F6 C4 C3 113.4(13)
F5 C4 C3 108.4(13)
O3 C5 C6 106.0(12)
F9 C6 F7 108.1(14)
F9 C6 F8 106.8(11)
F7 C6 F8 106.8(14)
F9 C6 C5 113.6(14)
F7 C6 C5 111.7(12)
F8 C6 C5 109.4(13)
O4 C7 C8 111.0(14)
F11 C8 F12 108.6(14)
F11 C8 F10 106.2(14)
F12 C8 F10 104.9(15)
F11 C8 C7 111.6(15)
F12 C8 C7 114.1(15)
F10 C8 C7 110.9(14)
O5 C9 C10 109.8(13)
F13 C10 F14 110.2(12)
F13 C10 F15 108.9(16)
F14 C10 F15 106.3(15)
F13 C10 C9 112.8(16)
F14 C10 C9 109.0(15)
F15 C10 C9 109.5(12)
O6 C11 C12 109.5(12)
F16 C12 F18 108.2(16)
F16 C12 F17 106.8(16)
F18 C12 F17 107.5(12)
F16 C12 C11 112.5(13)
F18 C12 C11 111.7(15)
F17 C12 C11 109.8(14)
O7 C13 C14 106.1(12)
F21 C14 F19 108.2(13)
F21 C14 F20 108.0(11)
F19 C14 F20 107.1(12)
F21 C14 C13 112.7(12)
F19 C14 C13 112.8(11)
F20 C14 C13 107.8(13)
O8 C15 C16 112.5(14)
F23 C16 F22 108.1(15)
F23 C16 F24 109.4(14)
F22 C16 F24 104.5(16)
F23 C16 C15 112.3(17)
F22 C16 C15 110.3(14)
F24 C16 C15 111.9(15)
N3 C19 Rh1 137.8(10)
N3 C19 Rh2 137.6(10)
Rh1 C19 Rh2 84.6(4)
C25 C20 N3 122.1(13)
C25 C20 C21 121.8(13)
N3 C20 C21 116.1(13)
C20 C21 C22 115.7(14)
C23 C22 C21 120.9(14)
C22 C23 C24 122.5(13)
C22 C23 F25 117.9(12)
C24 C23 F25 119.6(13)
C23 C24 C25 120.3(15)
C24 C25 C20 118.8(14)
C17 N1 P1 119.3(10)
C17 N1 P2 119.8(10)
P1 N1 P2 120.0(8)
C18 N2 P3 119.5(10)
C18 N2 P4 120.8(9)
P3 N2 P4 119.7(8)
C19 N3 C20 128.9(12)
C1 O1 P1 121.3(10)
C3 O2 P1 122.6(9)
C5 O3 P2 123.4(9)
C7 O4 P2 120.2(10)
C9 O5 P3 120.0(10)
C11 O6 P3 128.4(9)
C13 O7 P4 122.4(8)
C15 O8 P4 123.9(9)
O1 P1 O2 98.5(6)
O1 P1 N1 103.4(6)
O2 P1 N1 98.8(6)
O1 P1 Rh1 117.8(4)
O2 P1 Rh1 116.7(4)
N1 P1 Rh1 118.2(5)
O3 P2 O4 98.2(6)
O3 P2 N1 97.6(6)
O4 P2 N1 106.0(6)
O3 P2 Rh2 119.2(4)
O4 P2 Rh2 116.8(4)
N1 P2 Rh2 116.0(5)
O6 P3 O5 98.1(6)
O6 P3 N2 99.6(6)
O5 P3 N2 104.7(6)
O6 P3 Rh1 116.6(4)
O5 P3 Rh1 117.5(4)
N2 P3 Rh1 117.2(5)
O7 P4 O8 97.5(5)
O7 P4 N2 99.0(6)
O8 P4 N2 105.0(6)
O7 P4 Rh2 116.8(4)
O8 P4 Rh2 116.7(4)
N2 P4 Rh2 118.4(5)
C19 Rh1 P1 93.2(4)
C19 Rh1 P3 94.8(4)
P1 Rh1 P3 172.00(16)
C19 Rh1 Br1 137.6(3)
P1 Rh1 Br1 88.70(12)
P3 Rh1 Br1 86.00(12)
C19 Rh1 Rh2 48.0(3)
P1 Rh1 Rh2 91.55(12)
P3 Rh1 Rh2 93.14(12)
Br1 Rh1 Rh2 174.35(6)
C19 Rh2 P2 92.4(4)
C19 Rh2 P4 91.3(4)
P2 Rh2 P4 175.27(18)
C19 Rh2 Br2 140.3(3)
P2 Rh2 Br2 86.45(12)
P4 Rh2 Br2 88.83(12)
C19 Rh2 Rh1 47.4(3)
P2 Rh2 Rh1 93.23(12)
P4 Rh2 Rh1 91.44(12)
Br2 Rh2 Rh1 172.34(6)

loop_
_geom_bond_atom_site_label_1
_geom_bond_atom_site_label_2
_geom_bond_distance
C1 O1 1.419(15)
C1 C2 1.54(2)
C2 F2 1.308(19)
C2 F1 1.339(19)
C2 F3 1.350(16)
C3 O2 1.445(18)
C3 C4 1.47(2)
C4 F4 1.312(18)
C4 F6 1.335(16)
C4 F5 1.362(17)
C5 O3 1.439(18)
C5 C6 1.47(2)
C6 F9 1.316(17)
C6 F7 1.320(17)
C6 F8 1.346(19)
C7 O4 1.432(16)
C7 C8 1.45(2)
C8 F11 1.313(17)
C8 F12 1.34(2)
C8 F10 1.35(2)
C9 O5 1.416(16)
C9 C10 1.54(2)
C10 F13 1.30(2)
C10 F14 1.343(18)
C10 F15 1.35(2)
C11 O6 1.410(17)
C11 C12 1.49(2)
C12 F16 1.315(19)
C12 F18 1.320(18)
C12 F17 1.34(2)
C13 O7 1.416(18)
C13 C14 1.52(2)
C14 F21 1.315(15)
C14 F19 1.335(17)
C14 F20 1.347(17)
C15 O8 1.439(15)
C15 C16 1.44(2)
C16 F23 1.307(19)
C16 F22 1.35(2)
C16 F24 1.35(2)
C17 N1 1.500(18)
C18 N2 1.509(18)
C19 N3 1.203(14)
C19 Rh1 1.984(12)
C19 Rh2 2.004(11)
C20 C25 1.39(2)
C20 N3 1.420(17)
C20 C21 1.42(2)
C21 C22 1.424(19)
C22 C23 1.34(2)
C23 C24 1.356(19)
C23 F25 1.379(15)
C24 C25 1.379(19)
N1 P1 1.643(13)
N1 P2 1.676(12)
N2 P3 1.653(12)
N2 P4 1.664(13)
O1 P1 1.583(11)
O2 P1 1.607(10)
O3 P2 1.606(10)
O4 P2 1.612(10)
O5 P3 1.607(10)
O6 P3 1.576(10)
O7 P4 1.596(9)
O8 P4 1.610(10)
P1 Rh1 2.266(5)
P2 Rh2 2.272(5)
P3 Rh1 2.278(5)
P4 Rh2 2.282(5)
Br1 Rh1 2.4695(17)
Br2 Rh2 2.4702(17)
Rh1 Rh2 2.6833(12)

loop_
_geom_torsion_atom_site_label_1
_geom_torsion_atom_site_label_2
_geom_torsion_atom_site_label_3
_geom_torsion_atom_site_label_4
_geom_torsion
O1 C1 C2 F2 63.8(16)
O1 C1 C2 F1 -59.1(15)
O1 C1 C2 F3 -174.8(12)
O2 C3 C4 F4 63.5(15)
O2 C3 C4 F6 -60.2(17)
O2 C3 C4 F5 -177.7(11)
O3 C5 C6 F9 -57.9(15)
O3 C5 C6 F7 64.8(16)
O3 C5 C6 F8 -177.1(10)
O4 C7 C8 F11 177.0(13)
O4 C7 C8 F12 -59.4(19)
O4 C7 C8 F10 59(2)
O5 C9 C10 F13 66.0(18)
O5 C9 C10 F14 -171.3(13)
O5 C9 C10 F15 -55(2)
O6 C11 C12 F16 -62.2(17)
O6 C11 C12 F18 59.8(16)
O6 C11 C12 F17 178.9(12)
O7 C13 C14 F21 60.6(16)
O7 C13 C14 F19 -62.2(14)
O7 C13 C14 F20 179.7(10)
O8 C15 C16 F23 174.0(14)
O8 C15 C16 F22 53(2)
O8 C15 C16 F24 -62.5(18)
C25 C20 C21 C22 1.6(18)
N3 C20 C21 C22 -177.3(11)
C20 C21 C22 C23 -1.5(18)
C21 C22 C23 C24 0(2)
C21 C22 C23 F25 179.2(11)
C22 C23 C24 C25 2(2)
F25 C23 C24 C25 -177.6(12)
C23 C24 C25 C20 -1(2)
N3 C20 C25 C24 178.7(12)
C21 C20 C25 C24 -0.3(19)
Rh1 C19 N3 C20 177.4(11)
Rh2 C19 N3 C20 -2(3)
C25 C20 N3 C19 -83(2)
C21 C20 N3 C19 96.4(18)
C2 C1 O1 P1 -122.6(11)
C4 C3 O2 P1 -148.2(10)
C6 C5 O3 P2 -150.5(9)
C8 C7 O4 P2 -130.6(13)
C10 C9 O5 P3 115.1(13)
C12 C11 O6 P3 138.5(11)
C14 C13 O7 P4 154.9(9)
C16 C15 O8 P4 119.9(14)
C1 O1 P1 O2 -157.4(11)
C1 O1 P1 N1 101.4(11)
C1 O1 P1 Rh1 -31.0(12)
C3 O2 P1 O1 54.4(12)
C3 O2 P1 N1 159.5(12)
C3 O2 P1 Rh1 -72.7(12)
C17 N1 P1 O1 46.5(10)
P2 N1 P1 O1 -144.8(7)
C17 N1 P1 O2 -54.5(10)
P2 N1 P1 O2 114.2(7)
C17 N1 P1 Rh1 178.7(7)
P2 N1 P1 Rh1 -12.6(9)
C5 O3 P2 O4 53.9(11)
C5 O3 P2 N1 161.3(11)
C5 O3 P2 Rh2 -73.1(11)
C7 O4 P2 O3 -161.0(11)
C7 O4 P2 N1 98.6(11)
C7 O4 P2 Rh2 -32.3(11)
C17 N1 P2 O3 -54.0(10)
P1 N1 P2 O3 137.3(7)
C17 N1 P2 O4 46.8(10)
P1 N1 P2 O4 -121.8(7)
C17 N1 P2 Rh2 178.2(8)
P1 N1 P2 Rh2 9.5(8)
C11 O6 P3 O5 -44.5(13)
C11 O6 P3 N2 -151.0(12)
C11 O6 P3 Rh1 81.9(12)
C9 O5 P3 O6 153.5(10)
C9 O5 P3 N2 -104.2(11)
C9 O5 P3 Rh1 27.8(11)
C18 N2 P3 O6 53.9(10)
P4 N2 P3 O6 -126.0(7)
C18 N2 P3 O5 -47.2(10)
P4 N2 P3 O5 132.9(7)
C18 N2 P3 Rh1 -179.4(7)
P4 N2 P3 Rh1 0.8(9)
C13 O7 P4 O8 -58.0(12)
C13 O7 P4 N2 -164.7(11)
C13 O7 P4 Rh2 67.1(11)
C15 O8 P4 O7 163.3(11)
C15 O8 P4 N2 -95.2(12)
C15 O8 P4 Rh2 38.1(12)
C18 N2 P4 O7 55.4(10)
P3 N2 P4 O7 -124.7(7)
C18 N2 P4 O8 -44.9(10)
P3 N2 P4 O8 134.9(7)
C18 N2 P4 Rh2 -177.3(7)
P3 N2 P4 Rh2 2.5(9)
N3 C19 Rh1 P1 -90.7(15)
Rh2 C19 Rh1 P1 89.2(3)
N3 C19 Rh1 P3 90.2(15)
Rh2 C19 Rh1 P3 -89.9(3)
N3 C19 Rh1 Br1 0.9(18)
Rh2 C19 Rh1 Br1 -179.22(11)
N3 C19 Rh1 Rh2 -179.9(18)
O1 P1 Rh1 C19 85.8(6)
O2 P1 Rh1 C19 -157.2(6)
N1 P1 Rh1 C19 -39.6(6)
O1 P1 Rh1 P3 -100.2(13)
O2 P1 Rh1 P3 16.7(15)
N1 P1 Rh1 P3 134.3(13)
O1 P1 Rh1 Br1 -51.8(5)
O2 P1 Rh1 Br1 65.2(5)
N1 P1 Rh1 Br1 -177.2(4)
O1 P1 Rh1 Rh2 133.9(5)
O2 P1 Rh1 Rh2 -109.2(5)
N1 P1 Rh1 Rh2 8.4(5)
O6 P3 Rh1 C19 163.2(6)
O5 P3 Rh1 C19 -80.8(6)
N2 P3 Rh1 C19 45.3(6)
O6 P3 Rh1 P1 -10.7(15)
O5 P3 Rh1 P1 105.3(13)
N2 P3 Rh1 P1 -128.6(12)
O6 P3 Rh1 Br1 -59.4(5)
O5 P3 Rh1 Br1 56.7(4)
N2 P3 Rh1 Br1 -177.2(5)
O6 P3 Rh1 Rh2 115.0(5)
O5 P3 Rh1 Rh2 -128.9(4)
N2 P3 Rh1 Rh2 -2.8(5)
N3 C19 Rh2 P2 87.7(15)
Rh1 C19 Rh2 P2 -92.2(3)
N3 C19 Rh2 P4 -89.4(15)
Rh1 C19 Rh2 P4 90.7(3)
N3 C19 Rh2 Br2 0.4(19)
Rh1 C19 Rh2 Br2 -179.50(13)
N3 C19 Rh2 Rh1 179.9(18)
O3 P2 Rh2 C19 -71.4(6)
O4 P2 Rh2 C19 170.9(5)
N1 P2 Rh2 C19 44.8(5)
O3 P2 Rh2 P4 70(2)
O4 P2 Rh2 P4 -48(2)
N1 P2 Rh2 P4 -173.6(19)
O3 P2 Rh2 Br2 68.9(4)
O4 P2 Rh2 Br2 -48.9(4)
N1 P2 Rh2 Br2 -174.9(4)
O3 P2 Rh2 Rh1 -118.8(4)
O4 P2 Rh2 Rh1 123.5(4)
N1 P2 Rh2 Rh1 -2.6(4)
O7 P4 Rh2 C19 67.1(5)
O8 P4 Rh2 C19 -178.1(5)
N2 P4 Rh2 C19 -51.1(6)
O7 P4 Rh2 P2 -74(2)
O8 P4 Rh2 P2 40(2)
N2 P4 Rh2 P2 167.3(19)
O7 P4 Rh2 Br2 -73.1(4)
O8 P4 Rh2 Br2 41.6(4)
N2 P4 Rh2 Br2 168.7(5)
O7 P4 Rh2 Rh1 114.5(4)
O8 P4 Rh2 Rh1 -130.7(4)
N2 P4 Rh2 Rh1 -3.7(5)
P1 Rh1 Rh2 C19 -92.9(5)
P3 Rh1 Rh2 C19 93.6(5)
Br1 Rh1 Rh2 C19 174.6(8)
C19 Rh1 Rh2 P2 90.2(5)
P1 Rh1 Rh2 P2 -2.67(14)
P3 Rh1 Rh2 P2 -176.18(16)
Br1 Rh1 Rh2 P2 -95.1(6)
C19 Rh1 Rh2 P4 -90.5(5)
P1 Rh1 Rh2 P4 176.59(16)
P3 Rh1 Rh2 P4 3.08(14)
Br1 Rh1 Rh2 P4 84.1(6)
C19 Rh1 Rh2 Br2 177.6(6)
P1 Rh1 Rh2 Br2 84.7(4)
P3 Rh1 Rh2 Br2 -88.8(4)
Br1 Rh1 Rh2 Br2 -7.7(8)
